data_4114401
loop_
_publ_author_name
'Suzanne A. Blum'
'Patrick J. Walsh'
'Robert G. Bergman'

_publ_section_title
;
 Epoxide-Opening and Group-Transfer Reactions Mediated by Monomeric
 Zirconium Imido Complexes
;
_journal_name_full 'Journal of the American Chemical Society'
_journal_page_first 14276
_journal_page_last 14277
_journal_paper_doi 10.1021/ja037267t
_journal_volume 125
_journal_year 2003
_chemical_formula_moiety 'C36 H41 N O Zr'
_chemical_formula_sum 'C36 H41 N O Zr'
_chemical_formula_weight 594.92
_chemical_name_systematic
; 
 ? 
;
_space_group_IT_number 14
_symmetry_cell_setting monoclinic
_symmetry_space_group_name_Hall '-P 2ybc'
_symmetry_space_group_name_H-M 'P 1 21/c 1'
_atom_sites_solution_hydrogens geom
_atom_sites_solution_primary direct
_atom_sites_solution_secondary difmap
_audit_creation_method SHELXL-97
_cell_angle_alpha 90.00
_cell_angle_beta 108.85(4)
_cell_angle_gamma 90.00
_cell_formula_units_Z 4
_cell_length_a 8.599(13)
_cell_length_b 40.63(4)
_cell_length_c 8.717(14)
_cell_measurement_reflns_used 500
_cell_measurement_temperature 173(2)
_cell_measurement_theta_max 31.5
_cell_measurement_theta_min 3
_cell_volume 2882(7)
_computing_cell_refinement 'SMART (Bruker, 1999)'
_computing_data_collection 'SMART (Bruker, 1999)'
_computing_data_reduction 'SAINT (Bruker, 2001), SADABS (Bruker, 2001)'
_computing_molecular_graphics 'SHELXL-97 (Sheldrick, 1997)'
_computing_publication_material 'SHELXL-97 (Sheldrick, 1997)'
_computing_structure_refinement 'SHELXL-97 (Sheldrick, 1997)'
_computing_structure_solution 'SHELXS-97 (Sheldrick, 1990)'
_diffrn_ambient_temperature 173(2)
_diffrn_detector_area_resol_mean 1.707
_diffrn_measured_fraction_theta_full 0.933
_diffrn_measured_fraction_theta_max 0.933
_diffrn_measurement_device_type 'Proteum 300'
_diffrn_measurement_method 'omega scans'
_diffrn_radiation_monochromator 'silicon 111'
_diffrn_radiation_source 'ALS Beamline 11.3.1'
_diffrn_radiation_type synchrotron
_diffrn_radiation_wavelength 0.88560
_diffrn_reflns_av_R_equivalents 0.0418
_diffrn_reflns_av_sigmaI/netI 0.0403
_diffrn_reflns_limit_h_max 10
_diffrn_reflns_limit_h_min -10
_diffrn_reflns_limit_k_max 47
_diffrn_reflns_limit_k_min -47
_diffrn_reflns_limit_l_max 9
_diffrn_reflns_limit_l_min -10
_diffrn_reflns_number 21739
_diffrn_reflns_theta_full 32.02
_diffrn_reflns_theta_max 32.02
_diffrn_reflns_theta_min 1.25
_exptl_absorpt_coefficient_mu 0.724
_exptl_absorpt_correction_T_max 1.0
_exptl_absorpt_correction_T_min 0.76
_exptl_absorpt_correction_type multi-scan
_exptl_absorpt_process_details 'SADABS, 2002'
_exptl_crystal_colour orange
_exptl_crystal_density_diffrn 1.371
_exptl_crystal_description tablets
_exptl_crystal_F_000 1248
_exptl_crystal_size_max 0.08
_exptl_crystal_size_mid 0.06
_exptl_crystal_size_min 0.05
_refine_diff_density_max 0.290
_refine_diff_density_min -0.650
_refine_diff_density_rms 0.064
_refine_ls_extinction_method none
_refine_ls_goodness_of_fit_ref 1.345
_refine_ls_hydrogen_treatment mixed
_refine_ls_matrix_type full
_refine_ls_number_parameters 354
_refine_ls_number_reflns 4832
_refine_ls_number_restraints 0
_refine_ls_restrained_S_all 1.345
_refine_ls_R_factor_all 0.0457
_refine_ls_R_factor_gt 0.0338
_refine_ls_shift/su_max 0.002
_refine_ls_shift/su_mean 0.000
_refine_ls_structure_factor_coef Fsqd
_refine_ls_weighting_details 'calc w=1/[\s^2^(Fo^2^)+(0.0300P)^2^+0.0000P] where P=(Fo^2^+2Fc^2^)/3'
_refine_ls_weighting_scheme calc
_refine_ls_wR_factor_gt 0.0747
_refine_ls_wR_factor_ref 0.0770
_reflns_number_gt 4039
_reflns_number_total 4832
_reflns_threshold_expression >2sigma(I)
_cod_data_source_file ja037267tsi20030714_075545.cif
_cod_data_source_block sabp21c
_cod_database_code 4114401

loop_
_symmetry_equiv_pos_as_xyz
'x, y, z'
'-x, y+1/2, -z+1/2'
'-x, -y, -z'
'x, -y-1/2, z-1/2'

loop_
_atom_site_label
_atom_site_type_symbol
_atom_site_fract_x
_atom_site_fract_y
_atom_site_fract_z
_atom_site_U_iso_or_equiv
_atom_site_adp_type
_atom_site_occupancy
_atom_site_symmetry_multiplicity
_atom_site_calc_flag
_atom_site_refinement_flags
Zr1 Zr 0.05545(3) 0.151751(5) 0.56887(3) 0.01969(9) Uani 1 1 d .
O1 O -0.1721(2) 0.13746(4) 0.5320(2) 0.0266(5) Uani 1 1 d .
N1 N 0.0523(2) 0.10856(5) 0.4331(3) 0.0205(5) Uani 1 1 d .
C1 C -0.1207(3) 0.10518(6) 0.3207(4) 0.0240(6) Uani 1 1 d .
H1A H -0.1408 0.1247 0.2473 0.029 Uiso 1 1 calc R
C2 C -0.2305(3) 0.11005(6) 0.4286(4) 0.0273(7) Uani 1 1 d .
H2A H -0.3456 0.1139 0.3598 0.033 Uiso 1 1 calc R
H2B H -0.2275 0.0900 0.4942 0.033 Uiso 1 1 calc R
C11 C 0.1622(3) 0.08334(6) 0.4183(3) 0.0213(6) Uani 1 1 d .
C12 C 0.1601(3) 0.05200(6) 0.4869(4) 0.0255(7) Uani 1 1 d .
C13 C 0.2641(3) 0.02769(6) 0.4624(4) 0.0309(7) Uani 1 1 d .
H13A H 0.2649 0.0065 0.5089 0.037 Uiso 1 1 calc R
C14 C 0.3661(4) 0.03388(7) 0.3714(4) 0.0352(8) Uani 1 1 d .
H14A H 0.4337 0.0169 0.3528 0.042 Uiso 1 1 calc R
C15 C 0.3694(3) 0.06481(7) 0.3079(4) 0.0296(7) Uani 1 1 d .
H15A H 0.4409 0.0689 0.2467 0.036 Uiso 1 1 calc R
C16 C 0.2710(3) 0.09007(6) 0.3311(3) 0.0227(6) Uani 1 1 d .
C17 C 0.0567(4) 0.04429(7) 0.5917(4) 0.0349(8) Uani 1 1 d .
H17A H 0.0319 0.0647 0.6392 0.052 Uiso 1 1 calc R
H17B H 0.1166 0.0292 0.6785 0.052 Uiso 1 1 calc R
H17C H -0.0461 0.0339 0.5259 0.052 Uiso 1 1 calc R
C18 C 0.2831(3) 0.12373(6) 0.2637(4) 0.0295(7) Uani 1 1 d .
H18A H 0.3470 0.1224 0.1890 0.044 Uiso 1 1 calc R
H18B H 0.3376 0.1388 0.3527 0.044 Uiso 1 1 calc R
H18C H 0.1726 0.1319 0.2055 0.044 Uiso 1 1 calc R
C21 C -0.1588(3) 0.07501(6) 0.2098(4) 0.0237(6) Uani 1 1 d .
C22 C -0.2538(3) 0.04897(6) 0.2309(4) 0.0323(7) Uani 1 1 d .
H22A H -0.2972 0.0494 0.3182 0.039 Uiso 1 1 calc R
C23 C -0.2865(4) 0.02211(7) 0.1263(4) 0.0421(8) Uani 1 1 d .
H23A H -0.3531 0.0046 0.1422 0.050 Uiso 1 1 calc R
C24 C -0.2230(4) 0.02053(8) -0.0012(4) 0.0492(9) Uani 1 1 d .
H24A H -0.2452 0.0020 -0.0718 0.059 Uiso 1 1 calc R
C25 C -0.1272(4) 0.04612(8) -0.0243(4) 0.0443(9) Uani 1 1 d .
H25A H -0.0813 0.0452 -0.1098 0.053 Uiso 1 1 calc R
C26 C -0.0984(4) 0.07322(7) 0.0782(4) 0.0355(8) Uani 1 1 d .
H26A H -0.0360 0.0911 0.0588 0.043 Uiso 1 1 calc R
C31 C 0.1566(3) 0.19782(6) 0.4324(4) 0.0271(7) Uani 1 1 d .
H31A H 0.2690 0.1988 0.4220 0.033 Uiso 1 1 calc R
C32 C 0.0154(4) 0.18633(6) 0.3097(4) 0.0265(7) Uani 1 1 d .
H32A H 0.0116 0.1777 0.2012 0.032 Uiso 1 1 calc R
C33 C -0.1205(3) 0.19544(6) 0.3559(4) 0.0245(6) Uani 1 1 d .
C34 C -0.2974(3) 0.19136(7) 0.2628(4) 0.0313(7) Uani 1 1 d .
H34A H -0.3186 0.1683 0.2248 0.038 Uiso 1 1 calc R
H34B H -0.3270 0.2059 0.1664 0.038 Uiso 1 1 calc R
C35 C -0.4038(4) 0.19993(7) 0.3683(4) 0.0410(8) Uani 1 1 d .
H35A H -0.5186 0.2034 0.2977 0.049 Uiso 1 1 calc R
H35B H -0.4030 0.1812 0.4411 0.049 Uiso 1 1 calc R
C36 C -0.3441(4) 0.23068(7) 0.4701(5) 0.0438(9) Uani 1 1 d .
H36A H -0.4229 0.2363 0.5274 0.053 Uiso 1 1 calc R
H36B H -0.3414 0.2493 0.3975 0.053 Uiso 1 1 calc R
C37 C -0.1737(4) 0.22622(7) 0.5941(4) 0.0361(8) Uani 1 1 d .
H37A H -0.1305 0.2477 0.6432 0.043 Uiso 1 1 calc R
H37B H -0.1796 0.2112 0.6815 0.043 Uiso 1 1 calc R
C38 C -0.0616(3) 0.21191(6) 0.5087(4) 0.0270(7) Uani 1 1 d .
C39 C 0.1095(4) 0.21446(6) 0.5545(4) 0.0283(7) Uani 1 1 d .
C41 C 0.0997(4) 0.15459(7) 0.8664(4) 0.0307(7) Uani 1 1 d .
H41A H 0.0128 0.1602 0.9155 0.037 Uiso 1 1 calc R
C42 C 0.1469(4) 0.12227(7) 0.8411(3) 0.0301(7) Uani 1 1 d .
H42A H 0.0967 0.1017 0.8668 0.036 Uiso 1 1 calc R
C43 C 0.2952(4) 0.12401(7) 0.8079(4) 0.0294(7) Uani 1 1 d .
C44 C 0.4129(4) 0.09714(7) 0.8041(4) 0.0383(8) Uani 1 1 d .
H44A H 0.3527 0.0790 0.7338 0.046 Uiso 1 1 calc R
H44B H 0.4637 0.0882 0.9148 0.046 Uiso 1 1 calc R
C45 C 0.5460(4) 0.10992(8) 0.7405(4) 0.0442(8) Uani 1 1 d .
H45A H 0.4987 0.1142 0.6227 0.053 Uiso 1 1 calc R
H45B H 0.6330 0.0931 0.7570 0.053 Uiso 1 1 calc R
C46 C 0.6202(4) 0.14136(8) 0.8271(4) 0.0439(8) Uani 1 1 d .
H46A H 0.7151 0.1478 0.7932 0.053 Uiso 1 1 calc R
H46B H 0.6608 0.1373 0.9455 0.053 Uiso 1 1 calc R
C47 C 0.4955(3) 0.16942(7) 0.7903(4) 0.0359(7) Uani 1 1 d .
H47A H 0.5400 0.1880 0.8651 0.043 Uiso 1 1 calc R
H47B H 0.4754 0.1773 0.6780 0.043 Uiso 1 1 calc R
C48 C 0.3371(3) 0.15790(6) 0.8096(4) 0.0269(6) Uani 1 1 d .
C49 C 0.2180(3) 0.17689(7) 0.8475(4) 0.0284(7) Uani 1 1 d .
C50 C 0.2204(4) 0.23069(6) 0.7054(4) 0.0350(8) Uani 1 1 d .
H50A H 0.1869 0.2540 0.7069 0.042 Uiso 1 1 calc R
H50B H 0.3345 0.2304 0.7024 0.042 Uiso 1 1 calc R
C51 C 0.2162(4) 0.21361(7) 0.8631(4) 0.0365(8) Uani 1 1 d .
H51A H 0.3125 0.2207 0.9548 0.044 Uiso 1 1 calc R
H51B H 0.1157 0.2204 0.8868 0.044 Uiso 1 1 calc R

loop_
_atom_site_aniso_label
_atom_site_aniso_U_11
_atom_site_aniso_U_22
_atom_site_aniso_U_33
_atom_site_aniso_U_23
_atom_site_aniso_U_13
_atom_site_aniso_U_12
Zr1 0.02259(14) 0.01725(13) 0.01982(16) -0.00042(11) 0.00767(11) 0.00004(10)
O1 0.0260(10) 0.0230(9) 0.0334(13) -0.0041(9) 0.0134(10) -0.0006(8)
N1 0.0181(12) 0.0180(10) 0.0258(15) -0.0004(10) 0.0075(12) 0.0004(9)
C1 0.0225(15) 0.0210(13) 0.0288(19) 0.0009(12) 0.0087(15) 0.0017(11)
C2 0.0198(14) 0.0262(14) 0.037(2) -0.0069(13) 0.0100(15) -0.0012(11)
C11 0.0205(14) 0.0206(13) 0.0210(17) -0.0046(11) 0.0043(14) 0.0026(10)
C12 0.0229(15) 0.0200(13) 0.0295(19) -0.0004(12) 0.0026(15) -0.0001(11)
C13 0.0261(16) 0.0205(14) 0.041(2) -0.0001(13) 0.0030(16) 0.0039(11)
C14 0.0281(16) 0.0331(16) 0.042(2) -0.0121(14) 0.0077(17) 0.0084(13)
C15 0.0230(15) 0.0361(16) 0.0292(19) -0.0041(14) 0.0076(15) 0.0031(12)
C16 0.0202(14) 0.0255(14) 0.0200(17) -0.0051(12) 0.0030(14) -0.0009(11)
C17 0.0337(17) 0.0266(14) 0.045(2) 0.0088(14) 0.0140(17) 0.0033(13)
C18 0.0294(16) 0.0335(15) 0.0295(19) 0.0030(13) 0.0151(16) 0.0023(12)
C21 0.0170(13) 0.0232(13) 0.0253(18) -0.0014(12) -0.0008(14) 0.0037(11)
C22 0.0255(15) 0.0282(15) 0.041(2) -0.0039(14) 0.0075(16) 0.0024(12)
C23 0.0346(18) 0.0280(16) 0.056(3) -0.0075(15) 0.0039(19) -0.0019(13)
C24 0.055(2) 0.0400(19) 0.044(3) -0.0200(17) 0.003(2) 0.0056(16)
C25 0.045(2) 0.053(2) 0.034(2) -0.0148(17) 0.0128(19) 0.0011(16)
C26 0.0363(18) 0.0393(17) 0.031(2) -0.0043(15) 0.0111(17) -0.0008(14)
C31 0.0297(16) 0.0192(13) 0.036(2) 0.0064(12) 0.0149(16) -0.0023(11)
C32 0.0387(17) 0.0199(13) 0.0245(18) 0.0051(12) 0.0151(16) 0.0017(12)
C33 0.0311(16) 0.0177(13) 0.0231(18) 0.0041(12) 0.0064(15) 0.0024(11)
C34 0.0360(17) 0.0252(14) 0.030(2) 0.0017(13) 0.0075(16) 0.0048(12)
C35 0.0286(17) 0.0423(18) 0.049(2) -0.0027(16) 0.0085(18) 0.0057(14)
C36 0.0374(19) 0.0372(17) 0.059(3) -0.0058(16) 0.019(2) 0.0085(14)
C37 0.0376(18) 0.0295(15) 0.041(2) -0.0078(14) 0.0133(18) 0.0067(13)
C38 0.0332(16) 0.0179(13) 0.030(2) 0.0016(12) 0.0107(15) 0.0020(11)
C39 0.0324(16) 0.0169(13) 0.035(2) 0.0015(12) 0.0092(16) -0.0016(11)
C41 0.0324(16) 0.0425(17) 0.0186(18) -0.0013(13) 0.0103(15) -0.0018(13)
C42 0.0386(17) 0.0332(16) 0.0165(18) 0.0043(13) 0.0060(15) -0.0066(13)
C43 0.0339(17) 0.0329(16) 0.0178(18) 0.0013(13) 0.0037(15) 0.0031(13)
C44 0.0426(19) 0.0304(16) 0.030(2) -0.0008(14) -0.0039(17) 0.0120(14)
C45 0.0299(18) 0.061(2) 0.035(2) -0.0072(17) 0.0014(17) 0.0153(15)
C46 0.0256(17) 0.065(2) 0.038(2) -0.0044(17) 0.0049(17) 0.0048(15)
C47 0.0270(17) 0.0468(18) 0.031(2) -0.0017(15) 0.0056(16) -0.0033(14)
C48 0.0269(15) 0.0289(15) 0.0202(18) -0.0033(12) 0.0012(14) -0.0007(12)
C49 0.0315(16) 0.0328(15) 0.0186(18) -0.0056(13) 0.0050(15) -0.0009(13)
C50 0.0367(18) 0.0212(14) 0.044(2) -0.0069(14) 0.0083(17) -0.0037(12)
C51 0.0389(18) 0.0319(16) 0.034(2) -0.0124(14) 0.0056(17) -0.0013(13)

loop_
_atom_type_symbol
_atom_type_description
_atom_type_scat_dispersion_real
_atom_type_scat_dispersion_imag
_atom_type_scat_source
C C -0.0020 0.0027 'International Tables Vol C Tables 4.2.6.8 and 6.1.1.4'
H H 0.0000 0.0000 'International Tables Vol C Tables 4.2.6.8 and 6.1.1.4'
N N -0.0031 0.0054 'International Tables Vol C Tables 4.2.6.8 and 6.1.1.4'
O O -0.0042 0.0099 'International Tables Vol C Tables 4.2.6.8 and 6.1.1.4'
Zr Zr -1.3709 0.8399 'International Tables Vol C Tables 4.2.6.8 and 6.1.1.4'

loop_
_geom_angle_atom_site_label_1
_geom_angle_atom_site_label_2
_geom_angle_atom_site_label_3
_geom_angle
O1 Zr1 N1 80.27(8)
O1 Zr1 C41 89.60(9)
N1 Zr1 C41 126.16(10)
O1 Zr1 C31 128.30(9)
N1 Zr1 C31 107.25(12)
C41 Zr1 C31 119.73(11)
O1 Zr1 C42 90.27(10)
N1 Zr1 C42 94.34(13)
C41 Zr1 C42 32.51(10)
C31 Zr1 C42 137.76(11)
O1 Zr1 C32 99.96(10)
N1 Zr1 C32 89.31(13)
C41 Zr1 C32 144.46(10)
C31 Zr1 C32 32.10(10)
C42 Zr1 C32 169.60(9)
O1 Zr1 C49 118.51(9)
N1 Zr1 C49 139.36(10)
C41 Zr1 C49 32.15(10)
C31 Zr1 C49 89.19(13)
C42 Zr1 C49 53.16(12)
C32 Zr1 C49 118.96(13)
O1 Zr1 C39 117.75(8)
N1 Zr1 C39 139.23(10)
C41 Zr1 C39 92.01(9)
C31 Zr1 C39 32.30(9)
C42 Zr1 C39 119.98(10)
C32 Zr1 C39 53.22(10)
C49 Zr1 C39 66.91(10)
O1 Zr1 C38 86.87(10)
N1 Zr1 C38 136.50(11)
C41 Zr1 C38 94.83(9)
C31 Zr1 C38 51.95(10)
C42 Zr1 C38 127.31(9)
C32 Zr1 C38 52.18(9)
C49 Zr1 C38 82.90(11)
C39 Zr1 C38 31.00(10)
O1 Zr1 C48 139.72(10)
N1 Zr1 C48 111.38(10)
C41 Zr1 C48 51.79(11)
C31 Zr1 C48 86.40(13)
C42 Zr1 C48 51.63(10)
C32 Zr1 C48 117.98(11)
C49 Zr1 C48 31.03(8)
C39 Zr1 C48 79.29(9)
C38 Zr1 C48 105.23(10)
O1 Zr1 C33 76.77(10)
N1 Zr1 C33 105.19(13)
C41 Zr1 C33 123.72(10)
C31 Zr1 C33 51.66(12)
C42 Zr1 C33 154.11(8)
C32 Zr1 C33 30.98(8)
C49 Zr1 C33 113.87(12)
C39 Zr1 C33 51.87(11)
C38 Zr1 C33 31.34(10)
C48 Zr1 C33 131.07(10)
O1 Zr1 C43 118.76(11)
N1 Zr1 C43 87.33(12)
C41 Zr1 C43 52.23(11)
C31 Zr1 C43 112.72(13)
C42 Zr1 C43 31.03(9)
C32 Zr1 C43 139.87(10)
C49 Zr1 C43 52.10(11)
C39 Zr1 C43 110.32(10)
C38 Zr1 C43 134.35(9)
C48 Zr1 C43 31.04(9)
C33 Zr1 C43 162.02(9)
X1A Zr1 X1B 121.9
C2 O1 Zr1 117.71(13)
C11 N1 C1 114.9(2)
C11 N1 Zr1 139.29(19)
C1 N1 Zr1 105.82(14)
N1 C1 C21 116.8(2)
N1 C1 C2 105.2(2)
C21 C1 C2 116.1(2)
N1 C1 H1A 105.9
C21 C1 H1A 105.9
C2 C1 H1A 105.9
O1 C2 C1 109.1(2)
O1 C2 H2A 109.9
C1 C2 H2A 109.9
O1 C2 H2B 109.9
C1 C2 H2B 109.9
H2A C2 H2B 108.3
C12 C11 C16 120.4(2)
C12 C11 N1 120.7(2)
C16 C11 N1 118.9(2)
C13 C12 C11 118.5(2)
C13 C12 C17 118.8(2)
C11 C12 C17 122.6(2)
C14 C13 C12 121.1(3)
C14 C13 H13A 119.4
C12 C13 H13A 119.4
C15 C14 C13 119.7(2)
C15 C14 H14A 120.1
C13 C14 H14A 120.1
C14 C15 C16 121.6(2)
C14 C15 H15A 119.2
C16 C15 H15A 119.2
C15 C16 C11 118.5(2)
C15 C16 C18 119.6(2)
C11 C16 C18 121.9(2)
C12 C17 H17A 109.5
C12 C17 H17B 109.5
H17A C17 H17B 109.5
C12 C17 H17C 109.5
H17A C17 H17C 109.5
H17B C17 H17C 109.5
C16 C18 H18A 109.5
C16 C18 H18B 109.5
H18A C18 H18B 109.5
C16 C18 H18C 109.5
H18A C18 H18C 109.5
H18B C18 H18C 109.5
C22 C21 C26 117.3(3)
C22 C21 C1 122.9(2)
C26 C21 C1 119.8(2)
C21 C22 C23 121.0(3)
C21 C22 H22A 119.5
C23 C22 H22A 119.5
C24 C23 C22 120.8(3)
C24 C23 H23A 119.6
C22 C23 H23A 119.6
C25 C24 C23 119.3(3)
C25 C24 H24A 120.4
C23 C24 H24A 120.4
C24 C25 C26 119.6(3)
C24 C25 H25A 120.2
C26 C25 H25A 120.2
C25 C26 C21 122.0(3)
C25 C26 H26A 119.0
C21 C26 H26A 119.0
C32 C31 C39 109.9(2)
C32 C31 Zr1 76.61(17)
C39 C31 Zr1 77.00(16)
C32 C31 H31A 124.3
C39 C31 H31A 124.3
Zr1 C31 H31A 124.3
C33 C32 C31 106.7(3)
C33 C32 Zr1 77.36(16)
C31 C32 Zr1 71.29(17)
C33 C32 H32A 126.1
C31 C32 H32A 126.1
Zr1 C32 H32A 126.1
C32 C33 C38 108.3(3)
C32 C33 C34 128.0(3)
C38 C33 C34 123.7(2)
C32 C33 Zr1 71.66(18)
C38 C33 Zr1 73.23(18)
C34 C33 Zr1 123.96(18)
C33 C34 C35 110.6(3)
C33 C34 H34A 109.5
C35 C34 H34A 109.5
C33 C34 H34B 109.5
C35 C34 H34B 109.5
H34A C34 H34B 108.1
C36 C35 C34 112.4(3)
C36 C35 H35A 109.1
C34 C35 H35A 109.1
C36 C35 H35B 109.1
C34 C35 H35B 109.1
H35A C35 H35B 107.8
C35 C36 C37 112.4(2)
C35 C36 H36A 109.1
C37 C36 H36A 109.1
C35 C36 H36B 109.1
C37 C36 H36B 109.1
H36A C36 H36B 107.9
C38 C37 C36 108.4(3)
C38 C37 H37A 110.0
C36 C37 H37A 110.0
C38 C37 H37B 110.0
C36 C37 H37B 110.0
H37A C37 H37B 108.4
C39 C38 C33 108.9(2)
C39 C38 C37 127.6(3)
C33 C38 C37 123.3(3)
C39 C38 Zr1 73.28(15)
C33 C38 Zr1 75.43(16)
C37 C38 Zr1 121.52(18)
C38 C39 C31 106.1(3)
C38 C39 C50 126.4(2)
C31 C39 C50 127.5(3)
C38 C39 Zr1 75.71(15)
C31 C39 Zr1 70.70(14)
C50 C39 Zr1 117.39(19)
C49 C41 C42 108.9(2)
C49 C41 Zr1 77.43(17)
C42 C41 Zr1 75.55(16)
C49 C41 H41A 124.8
C42 C41 H41A 124.8
Zr1 C41 H41A 124.8
C43 C42 C41 108.2(2)
C43 C42 Zr1 79.09(18)
C41 C42 Zr1 71.94(18)
C43 C42 H42A 125.3
C41 C42 H42A 125.3
Zr1 C42 H42A 125.3
C42 C43 C48 107.0(2)
C42 C43 C44 129.5(3)
C48 C43 C44 122.4(3)
C42 C43 Zr1 69.9(2)
C48 C43 Zr1 74.19(18)
C44 C43 Zr1 130.5(2)
C43 C44 C45 110.7(3)
C43 C44 H44A 109.5
C45 C44 H44A 109.5
C43 C44 H44B 109.5
C45 C44 H44B 109.5
H44A C44 H44B 108.1
C44 C45 C46 110.6(3)
C44 C45 H45A 109.5
C46 C45 H45A 109.5
C44 C45 H45B 109.5
C46 C45 H45B 109.5
H45A C45 H45B 108.1
C45 C46 C47 111.8(3)
C45 C46 H46A 109.3
C47 C46 H46A 109.3
C45 C46 H46B 109.3
C47 C46 H46B 109.3
H46A C46 H46B 107.9
C48 C47 C46 110.2(3)
C48 C47 H47A 109.6
C46 C47 H47A 109.6
C48 C47 H47B 109.6
C46 C47 H47B 109.6
H47A C47 H47B 108.1
C49 C48 C43 109.4(2)
C49 C48 C47 127.8(3)
C43 C48 C47 122.5(2)
C49 C48 Zr1 71.9(2)
C43 C48 Zr1 74.77(18)
C47 C48 Zr1 124.8(2)
C48 C49 C41 106.4(3)
C48 C49 C51 126.8(2)
C41 C49 C51 126.8(2)
C48 C49 Zr1 77.06(19)
C41 C49 Zr1 70.42(19)
C51 C49 Zr1 117.4(2)
C39 C50 C51 112.9(2)
C39 C50 H50A 109.0
C51 C50 H50A 109.0
C39 C50 H50B 109.0
C51 C50 H50B 109.0
H50A C50 H50B 107.8
C49 C51 C50 111.2(2)
C49 C51 H51A 109.4
C50 C51 H51A 109.4
C49 C51 H51B 109.4
C50 C51 H51B 109.4
H51A C51 H51B 108.0

loop_
_geom_bond_atom_site_label_1
_geom_bond_atom_site_label_2
_geom_bond_distance
Zr1 O1 1.966(3)
Zr1 N1 2.112(3)
Zr1 C41 2.499(5)
Zr1 C31 2.519(3)
Zr1 C42 2.546(4)
Zr1 C32 2.587(4)
Zr1 C49 2.589(4)
Zr1 C39 2.601(3)
Zr1 C38 2.631(3)
Zr1 C48 2.654(4)
Zr1 C33 2.660(4)
Zr1 C43 2.662(4)
Zr1 X1A 2.305
Zr1 X1B 2.297
O1 C2 1.419(3)
N1 C11 1.428(3)
N1 C1 1.500(4)
C1 C21 1.530(4)
C1 C2 1.545(4)
C1 H1A 1.0000
C2 H2A 0.9900
C2 H2B 0.9900
C11 C12 1.410(4)
C11 C16 1.410(4)
C12 C13 1.395(4)
C12 C17 1.499(4)
C13 C14 1.382(4)
C13 H13A 0.9500
C14 C15 1.377(4)
C14 H14A 0.9500
C15 C16 1.386(4)
C15 H15A 0.9500
C16 C18 1.505(4)
C17 H17A 0.9800
C17 H17B 0.9800
C17 H17C 0.9800
C18 H18A 0.9800
C18 H18B 0.9800
C18 H18C 0.9800
C21 C22 1.385(4)
C21 C26 1.405(4)
C22 C23 1.392(4)
C22 H22A 0.9500
C23 C24 1.389(5)
C23 H23A 0.9500
C24 C25 1.381(5)
C24 H24A 0.9500
C25 C26 1.389(4)
C25 H25A 0.9500
C26 H26A 0.9500
C31 C32 1.413(4)
C31 C39 1.426(4)
C31 H31A 1.0000
C32 C33 1.403(4)
C32 H32A 1.0000
C33 C38 1.429(5)
C33 C34 1.484(5)
C34 C35 1.533(4)
C34 H34A 0.9900
C34 H34B 0.9900
C35 C36 1.522(5)
C35 H35A 0.9900
C35 H35B 0.9900
C36 C37 1.525(5)
C36 H36A 0.9900
C36 H36B 0.9900
C37 C38 1.511(4)
C37 H37A 0.9900
C37 H37B 0.9900
C38 C39 1.399(5)
C39 C50 1.504(5)
C41 C49 1.411(4)
C41 C42 1.413(4)
C41 H41A 1.0000
C42 C43 1.397(4)
C42 H42A 1.0000
C43 C48 1.422(4)
C43 C44 1.497(4)
C44 C45 1.516(4)
C44 H44A 0.9900
C44 H44B 0.9900
C45 C46 1.516(5)
C45 H45A 0.9900
C45 H45B 0.9900
C46 C47 1.526(4)
C46 H46A 0.9900
C46 H46B 0.9900
C47 C48 1.500(4)
C47 H47A 0.9900
C47 H47B 0.9900
C48 C49 1.404(4)
C49 C51 1.499(4)
C50 C51 1.551(5)
C50 H50A 0.9900
C50 H50B 0.9900
C51 H51A 0.9900
C51 H51B 0.9900

loop_
_geom_torsion_atom_site_label_1
_geom_torsion_atom_site_label_2
_geom_torsion_atom_site_label_3
_geom_torsion_atom_site_label_4
_geom_torsion
N1 Zr1 O1 C2 -6.07(19)
O1 Zr1 N1 C11 -149.6(3)
O1 Zr1 N1 C1 31.01(15)
C11 N1 C1 C21 1.9(3)
Zr1 N1 C1 C21 -178.52(17)
C11 N1 C1 C2 132.3(2)
Zr1 N1 C1 C2 -48.1(2)
Zr1 O1 C2 C1 -20.0(3)
N1 C1 C2 O1 44.9(3)
C21 C1 C2 O1 175.7(2)
C1 N1 C11 C12 -77.7(3)
Zr1 N1 C11 C12 102.9(3)
C1 N1 C11 C16 101.1(3)
Zr1 N1 C11 C16 -78.3(4)
C16 C11 C12 C13 -1.9(4)
N1 C11 C12 C13 176.9(3)
C16 C11 C12 C17 175.0(3)
N1 C11 C12 C17 -6.2(4)
C11 C12 C13 C14 -0.7(5)
C17 C12 C13 C14 -177.8(3)
C12 C13 C14 C15 2.1(5)
C13 C14 C15 C16 -0.8(5)
C14 C15 C16 C11 -1.8(5)
C14 C15 C16 C18 178.0(3)
C12 C11 C16 C15 3.1(4)
N1 C11 C16 C15 -175.7(3)
C12 C11 C16 C18 -176.7(3)
N1 C11 C16 C18 4.5(4)
N1 C1 C21 C22 108.8(3)
C2 C1 C21 C22 -16.3(4)
N1 C1 C21 C26 -72.2(3)
C2 C1 C21 C26 162.7(3)
C26 C21 C22 C23 0.4(4)
C1 C21 C22 C23 179.4(3)
C21 C22 C23 C24 0.8(5)
C22 C23 C24 C25 -0.4(5)
C23 C24 C25 C26 -1.1(5)
C24 C25 C26 C21 2.5(5)
C22 C21 C26 C25 -2.1(5)
C1 C21 C26 C25 178.9(3)
C39 C31 C32 C33 -0.7(3)
C31 C32 C33 C38 -1.2(3)
C31 C32 C33 C34 175.0(3)
C32 C33 C34 C35 171.5(2)
C38 C33 C34 C35 -12.8(4)
C33 C34 C35 C36 42.5(3)
C34 C35 C36 C37 -64.3(4)
C35 C36 C37 C38 49.1(3)
C32 C33 C38 C39 2.7(3)
C34 C33 C38 C39 -173.8(2)
C32 C33 C38 C37 178.1(2)
C34 C33 C38 C37 1.6(4)
C36 C37 C38 C39 155.2(3)
C36 C37 C38 C33 -19.3(4)
C33 C38 C39 C31 -3.0(3)
C37 C38 C39 C31 -178.1(2)
C33 C38 C39 C50 178.7(2)
C37 C38 C39 C50 3.5(5)
Zr1 C38 C39 C50 -113.7(3)
C32 C31 C39 C38 2.3(3)
C32 C31 C39 C50 -179.4(3)
C41 C42 C43 C44 166.8(3)
C42 C43 C44 C45 172.5(3)
C48 C43 C44 C45 -21.1(4)
C43 C44 C45 C46 49.2(4)
C44 C45 C46 C47 -65.5(4)
C45 C46 C47 C48 47.7(4)
C42 C43 C48 C49 1.5(4)
C44 C43 C48 C49 -167.6(3)
C42 C43 C48 C47 175.6(3)
C44 C43 C48 C47 6.5(5)
C46 C47 C48 C49 153.8(3)
C46 C47 C48 C43 -19.2(4)
C43 C48 C49 C41 -1.1(4)
C47 C48 C49 C41 -174.8(3)
C43 C48 C49 C51 179.5(3)
C47 C48 C49 C51 5.8(5)
C42 C41 C49 C48 0.4(4)
C42 C41 C49 C51 179.8(3)
C38 C39 C50 C51 63.2(4)
C31 C39 C50 C51 -114.8(3)
C48 C49 C51 C50 57.0(4)
C41 C49 C51 C50 -122.3(3)
C39 C50 C51 C49 42.4(3)
